data_4328081
loop_
_publ_author_name
'Stephen A. DiFranco'
'Nicholas A. Maciulis'
'Richard J. Staples'
'Rami J. Batrice'
'Aaron L. Odom'

_publ_section_title
;
 Evaluation of Donor and Steric Properties of Anionic Ligands on High
 Valent Transition Metals
;
_journal_name_full 'Inorganic Chemistry'
_journal_page_first 1187
_journal_page_last 1200
_journal_paper_doi 10.1021/ic202524r
_journal_volume 51
_journal_year 2012
_chemical_absolute_configuration ad
_chemical_formula_moiety 'C13 H28 Cr N4 S'
_chemical_formula_sum 'C13 H28 Cr N4 S'
_chemical_formula_weight 324.45
_chemical_name_common NCr(NiPr2)2(NCS)
_chemical_properties_physical 'air-sensitive, moisture-sensitive, oxygen-sensitive'
_space_group_IT_number 19
_symmetry_cell_setting orthorhombic
_symmetry_Int_Tables_number 19
_symmetry_space_group_name_Hall 'P 2ac 2ab'
_symmetry_space_group_name_H-M 'P 21 21 21'
_atom_sites_solution_hydrogens geom
_atom_sites_solution_primary direct
_atom_sites_solution_secondary difmap
_audit_creation_method SHELXL-97
_cell_angle_alpha 90.00
_cell_angle_beta 90.00
_cell_angle_gamma 90.00
_cell_formula_units_Z 4
_cell_length_a 7.3242(18)
_cell_length_b 13.727(3)
_cell_length_c 18.375(5)
_cell_measurement_reflns_used 3583
_cell_measurement_temperature 173(2)
_cell_measurement_theta_max 23.268
_cell_measurement_theta_min 2.668
_cell_volume 1847.4(8)
_computing_cell_refinement 'APEX2 (BRUKER, V2008.5-0, 2006)'
_computing_data_collection 'COSMO (BRUKER, V1.58, 2006)'
_computing_data_reduction 'SAINT (BRUKER, V7.34A, 2006)'
_computing_molecular_graphics 'SHELXTL (Sheldrick, Acta Cryst. A64 2008, 112-122)'
_computing_publication_material 'SHELXTL (Sheldrick, Acta Cryst. A64 2008, 112-122)'
_computing_structure_refinement 'SHELXL (Sheldrick, Acta Cryst. A64 2008, 112-122)'
_computing_structure_solution 'SHELXS (Sheldrick, Acta Cryst. A64 2008, 112-122)'
_diffrn_ambient_temperature 173(2)
_diffrn_detector_area_resol_mean 836.6
_diffrn_measured_fraction_theta_full 1.000
_diffrn_measured_fraction_theta_max 1.000
_diffrn_measurement_method '\w,and/f 0.5 deg'
_diffrn_radiation_monochromator graphite
_diffrn_radiation_probe x-ray
_diffrn_radiation_type MoK\a
_diffrn_radiation_wavelength 0.71073
_diffrn_reflns_av_R_equivalents 0.0371
_diffrn_reflns_av_sigmaI/netI 0.0421
_diffrn_reflns_limit_h_max 8
_diffrn_reflns_limit_h_min -8
_diffrn_reflns_limit_k_max 16
_diffrn_reflns_limit_k_min -16
_diffrn_reflns_limit_l_max 22
_diffrn_reflns_limit_l_min -18
_diffrn_reflns_number 11413
_diffrn_reflns_theta_full 25.41
_diffrn_reflns_theta_max 25.41
_diffrn_reflns_theta_min 1.85
_diffrn_source 'fine-focus sealed tube'
_diffrn_source_type 'sealed tube'
_exptl_absorpt_coefficient_mu 0.727
_exptl_absorpt_correction_T_max 0.9556
_exptl_absorpt_correction_T_min 0.7126
_exptl_absorpt_correction_type multi-scan
_exptl_absorpt_process_details SADABS
_exptl_crystal_colour orange
_exptl_crystal_density_diffrn 1.167
_exptl_crystal_description needle
_exptl_crystal_F_000 696
_exptl_crystal_recrystallization_method 'cold pentane'
_exptl_crystal_size_max 0.50
_exptl_crystal_size_mid 0.13
_exptl_crystal_size_min 0.06
_refine_diff_density_max 0.254
_refine_diff_density_min -0.202
_refine_diff_density_rms 0.045
_refine_ls_abs_structure_details 'Flack H D (1983), Acta Cryst. A39, 876-881'
_refine_ls_abs_structure_Flack 0.01(2)
_refine_ls_extinction_method none
_refine_ls_goodness_of_fit_ref 1.037
_refine_ls_hydrogen_treatment constr
_refine_ls_matrix_type full
_refine_ls_number_parameters 180
_refine_ls_number_reflns 3404
_refine_ls_number_restraints 0
_refine_ls_restrained_S_all 1.037
_refine_ls_R_factor_all 0.0459
_refine_ls_R_factor_gt 0.0333
_refine_ls_shift/su_max 0.001
_refine_ls_shift/su_mean 0.000
_refine_ls_structure_factor_coef Fsqd
_refine_ls_weighting_details 'calc w=1/[\s^2^(Fo^2^)+(0.0344P)^2^+0.2801P] where P=(Fo^2^+2Fc^2^)/3'
_refine_ls_weighting_scheme calc
_refine_ls_wR_factor_gt 0.0713
_refine_ls_wR_factor_ref 0.0767
_reflns_number_gt 2888
_reflns_number_total 3404
_reflns_threshold_expression >2sigma(I)
_cod_data_source_file ic202524r_si_003_07.cif
_cod_data_source_block sd13feb2010_0m
_cod_database_code 4328081

loop_
_symmetry_equiv_pos_as_xyz
'x, y, z'
'x+1/2, -y+1/2, -z'
'-x, y+1/2, -z+1/2'
'-x+1/2, -y, z+1/2'

loop_
_atom_site_label
_atom_site_type_symbol
_atom_site_fract_x
_atom_site_fract_y
_atom_site_fract_z
_atom_site_U_iso_or_equiv
_atom_site_adp_type
_atom_site_occupancy
_atom_site_symmetry_multiplicity
_atom_site_calc_flag
_atom_site_refinement_flags
Cr1 Cr -0.06985(5) 0.46709(3) 0.40791(2) 0.02915(12) Uani 1 1 d .
S1 S -0.47285(11) 0.69499(7) 0.30998(5) 0.0551(3) Uani 1 1 d .
N3 N 0.0530(3) 0.39796(15) 0.34014(12) 0.0312(5) Uani 1 1 d .
N4 N -0.2029(3) 0.57154(18) 0.35978(14) 0.0408(6) Uani 1 1 d .
N2 N 0.0507(3) 0.51886(15) 0.48465(11) 0.0287(5) Uani 1 1 d .
C21 C 0.0262(4) 0.4998(2) 0.56395(15) 0.0385(7) Uani 1 1 d .
H21 H 0.1134 0.5406 0.5906 0.046 Uiso 1 1 calc R
C311 C -0.1419(4) 0.2690(2) 0.2887(2) 0.0572(10) Uani 1 1 d .
H31A H -0.2360 0.2809 0.3239 0.086 Uiso 1 1 calc R
H31B H -0.1444 0.2017 0.2746 0.086 Uiso 1 1 calc R
H31C H -0.1620 0.3092 0.2467 0.086 Uiso 1 1 calc R
C322 C 0.3822(4) 0.4207(3) 0.3096(2) 0.0741(13) Uani 1 1 d .
H32A H 0.4079 0.4202 0.3608 0.111 Uiso 1 1 calc R
H32B H 0.4647 0.4644 0.2854 0.111 Uiso 1 1 calc R
H32C H 0.3974 0.3562 0.2903 0.111 Uiso 1 1 calc R
C32 C 0.1862(4) 0.4544(2) 0.29709(17) 0.0455(8) Uani 1 1 d .
H32 H 0.1795 0.5216 0.3149 0.055 Uiso 1 1 calc R
C211 C -0.1657(4) 0.5279(3) 0.58831(17) 0.0508(8) Uani 1 1 d .
H21A H -0.1878 0.5951 0.5767 0.076 Uiso 1 1 calc R
H21B H -0.1767 0.5185 0.6399 0.076 Uiso 1 1 calc R
H21C H -0.2534 0.4878 0.5636 0.076 Uiso 1 1 calc R
N1 N -0.2083(3) 0.39598(18) 0.44070(14) 0.0406(6) Uani 1 1 d .
C312 C 0.0812(5) 0.2312(2) 0.3879(2) 0.0710(12) Uani 1 1 d .
H31D H 0.1991 0.2474 0.4072 0.107 Uiso 1 1 calc R
H31E H 0.0792 0.1636 0.3744 0.107 Uiso 1 1 calc R
H31F H -0.0106 0.2432 0.4241 0.107 Uiso 1 1 calc R
C221 C 0.1496(4) 0.6907(2) 0.48932(19) 0.0506(9) Uani 1 1 d .
H22A H 0.0336 0.7077 0.4686 0.076 Uiso 1 1 calc R
H22B H 0.2412 0.7351 0.4722 0.076 Uiso 1 1 calc R
H22C H 0.1422 0.6943 0.5414 0.076 Uiso 1 1 calc R
C222 C 0.3852(3) 0.5555(2) 0.49696(16) 0.0427(8) Uani 1 1 d .
H22D H 0.3840 0.5600 0.5491 0.064 Uiso 1 1 calc R
H22E H 0.4792 0.5970 0.4779 0.064 Uiso 1 1 calc R
H22F H 0.4089 0.4893 0.4828 0.064 Uiso 1 1 calc R
C31 C 0.0435(4) 0.29304(19) 0.32182(18) 0.0439(8) Uani 1 1 d .
H31 H 0.1377 0.2791 0.2854 0.053 Uiso 1 1 calc R
C212 C 0.0676(5) 0.3950(2) 0.58129(17) 0.0523(8) Uani 1 1 d .
H21D H -0.0138 0.3535 0.5545 0.078 Uiso 1 1 calc R
H21E H 0.0518 0.3840 0.6325 0.078 Uiso 1 1 calc R
H21F H 0.1914 0.3805 0.5679 0.078 Uiso 1 1 calc R
C321 C 0.1304(6) 0.4573(3) 0.21771(18) 0.0711(11) Uani 1 1 d .
H32D H 0.1379 0.3930 0.1974 0.107 Uiso 1 1 calc R
H32E H 0.2106 0.5001 0.1915 0.107 Uiso 1 1 calc R
H32F H 0.0072 0.4807 0.2139 0.107 Uiso 1 1 calc R
C22 C 0.1997(4) 0.58750(19) 0.46685(15) 0.0308(6) Uani 1 1 d .
H22 H 0.2110 0.5879 0.4137 0.037 Uiso 1 1 calc R
C1 C -0.3139(4) 0.6233(2) 0.33897(15) 0.0323(6) Uani 1 1 d .

loop_
_atom_site_aniso_label
_atom_site_aniso_U_11
_atom_site_aniso_U_22
_atom_site_aniso_U_33
_atom_site_aniso_U_23
_atom_site_aniso_U_13
_atom_site_aniso_U_12
Cr1 0.01917(18) 0.0344(2) 0.0339(2) 0.0046(2) -0.00293(19) -0.0014(2)
S1 0.0426(5) 0.0571(5) 0.0657(6) 0.0238(5) -0.0074(4) 0.0135(4)
N3 0.0230(11) 0.0296(11) 0.0408(13) 0.0004(10) -0.0037(10) -0.0040(10)
N4 0.0292(12) 0.0471(15) 0.0460(16) 0.0008(13) -0.0034(12) 0.0019(12)
N2 0.0204(11) 0.0332(11) 0.0324(12) 0.0055(10) 0.0005(9) 0.0001(10)
C21 0.0303(16) 0.0554(18) 0.0299(15) 0.0060(13) -0.0037(11) -0.0044(13)
C311 0.0467(18) 0.0445(19) 0.080(3) -0.0089(18) -0.0155(17) -0.0166(16)
C322 0.0326(19) 0.080(3) 0.110(3) -0.052(3) 0.0197(19) -0.0155(17)
C32 0.0453(17) 0.0410(17) 0.050(2) -0.0170(16) 0.0162(14) -0.0148(16)
C211 0.0410(16) 0.072(2) 0.0400(18) 0.008(2) 0.0108(14) -0.0001(17)
N1 0.0280(12) 0.0485(14) 0.0454(16) 0.0095(12) -0.0021(11) -0.0078(11)
C312 0.075(2) 0.0353(17) 0.103(3) 0.0024(19) -0.029(2) 0.0080(18)
C221 0.0437(18) 0.0414(18) 0.067(2) -0.0075(17) 0.0019(16) -0.0044(15)
C222 0.0232(14) 0.061(2) 0.0444(18) -0.0002(16) -0.0020(12) -0.0020(13)
C31 0.0349(16) 0.0315(15) 0.065(2) -0.0089(15) -0.0062(15) -0.0003(13)
C212 0.0423(16) 0.068(2) 0.0471(19) 0.0247(17) -0.0034(17) 0.0053(17)
C321 0.100(3) 0.071(2) 0.042(2) -0.007(2) 0.0192(19) -0.028(2)
C22 0.0269(14) 0.0380(15) 0.0276(16) -0.0001(13) -0.0007(12) -0.0053(12)
C1 0.0346(16) 0.0321(15) 0.0302(16) 0.0046(13) -0.0018(12) -0.0050(13)

loop_
_atom_type_symbol
_atom_type_description
_atom_type_scat_dispersion_real
_atom_type_scat_dispersion_imag
_atom_type_scat_source
C C 0.0033 0.0016 'International Tables Vol C Tables 4.2.6.8 and 6.1.1.4'
H H 0.0000 0.0000 'International Tables Vol C Tables 4.2.6.8 and 6.1.1.4'
N N 0.0061 0.0033 'International Tables Vol C Tables 4.2.6.8 and 6.1.1.4'
S S 0.1246 0.1234 'International Tables Vol C Tables 4.2.6.8 and 6.1.1.4'
Cr Cr 0.3209 0.6236 'International Tables Vol C Tables 4.2.6.8 and 6.1.1.4'

loop_
_geom_angle_atom_site_label_1
_geom_angle_atom_site_label_2
_geom_angle_atom_site_label_3
_geom_angle
N1 Cr1 N3 105.45(12)
N1 Cr1 N2 105.48(11)
N3 Cr1 N2 120.06(10)
N1 Cr1 N4 108.48(12)
N3 Cr1 N4 108.85(10)
N2 Cr1 N4 108.01(10)
C32 N3 C31 114.8(2)
C32 N3 Cr1 115.04(17)
C31 N3 Cr1 130.13(19)
C1 N4 Cr1 164.6(2)
C22 N2 C21 114.6(2)
C22 N2 Cr1 115.98(16)
C21 N2 Cr1 129.37(17)
N2 C21 C212 110.5(2)
N2 C21 C211 110.7(2)
C212 C21 C211 111.4(3)
N2 C21 H21 108.0
C212 C21 H21 108.0
C211 C21 H21 108.0
C31 C311 H31A 109.5
C31 C311 H31B 109.5
H31A C311 H31B 109.5
C31 C311 H31C 109.5
H31A C311 H31C 109.5
H31B C311 H31C 109.5
C32 C322 H32A 109.5
C32 C322 H32B 109.5
H32A C322 H32B 109.5
C32 C322 H32C 109.5
H32A C322 H32C 109.5
H32B C322 H32C 109.5
N3 C32 C321 110.6(2)
N3 C32 C322 112.5(3)
C321 C32 C322 114.0(3)
N3 C32 H32 106.4
C321 C32 H32 106.4
C322 C32 H32 106.4
C21 C211 H21A 109.5
C21 C211 H21B 109.5
H21A C211 H21B 109.5
C21 C211 H21C 109.5
H21A C211 H21C 109.5
H21B C211 H21C 109.5
C31 C312 H31D 109.5
C31 C312 H31E 109.5
H31D C312 H31E 109.5
C31 C312 H31F 109.5
H31D C312 H31F 109.5
H31E C312 H31F 109.5
C22 C221 H22A 109.5
C22 C221 H22B 109.5
H22A C221 H22B 109.5
C22 C221 H22C 109.5
H22A C221 H22C 109.5
H22B C221 H22C 109.5
C22 C222 H22D 109.5
C22 C222 H22E 109.5
H22D C222 H22E 109.5
C22 C222 H22F 109.5
H22D C222 H22F 109.5
H22E C222 H22F 109.5
N3 C31 C312 110.9(3)
N3 C31 C311 110.1(2)
C312 C31 C311 111.3(3)
N3 C31 H31 108.2
C312 C31 H31 108.2
C311 C31 H31 108.2
C21 C212 H21D 109.5
C21 C212 H21E 109.5
H21D C212 H21E 109.5
C21 C212 H21F 109.5
H21D C212 H21F 109.5
H21E C212 H21F 109.5
C32 C321 H32D 109.5
C32 C321 H32E 109.5
H32D C321 H32E 109.5
C32 C321 H32F 109.5
H32D C321 H32F 109.5
H32E C321 H32F 109.5
N2 C22 C221 110.8(2)
N2 C22 C222 113.1(2)
C221 C22 C222 112.5(2)
N2 C22 H22 106.6
C221 C22 H22 106.6
C222 C22 H22 106.6
N4 C1 S1 179.1(3)

loop_
_geom_bond_atom_site_label_1
_geom_bond_atom_site_label_2
_geom_bond_distance
Cr1 N1 1.531(2)
Cr1 N3 1.806(2)
Cr1 N2 1.809(2)
Cr1 N4 1.946(3)
S1 C1 1.615(3)
N3 C32 1.476(3)
N3 C31 1.481(3)
N4 C1 1.146(3)
N2 C22 1.479(3)
N2 C21 1.491(3)
C21 C212 1.505(4)
C21 C211 1.525(4)
C21 H21 0.9800
C311 C31 1.524(4)
C311 H31A 0.9600
C311 H31B 0.9600
C311 H31C 0.9600
C322 C32 1.526(4)
C322 H32A 0.9600
C322 H32B 0.9600
C322 H32C 0.9600
C32 C321 1.515(5)
C32 H32 0.9800
C211 H21A 0.9600
C211 H21B 0.9600
C211 H21C 0.9600
C312 C31 1.507(4)
C312 H31D 0.9600
C312 H31E 0.9600
C312 H31F 0.9600
C221 C22 1.520(4)
C221 H22A 0.9600
C221 H22B 0.9600
C221 H22C 0.9600
C222 C22 1.532(4)
C222 H22D 0.9600
C222 H22E 0.9600
C222 H22F 0.9600
C31 H31 0.9800
C212 H21D 0.9600
C212 H21E 0.9600
C212 H21F 0.9600
C321 H32D 0.9600
C321 H32E 0.9600
C321 H32F 0.9600
C22 H22 0.9800

loop_
_geom_torsion_atom_site_label_1
_geom_torsion_atom_site_label_2
_geom_torsion_atom_site_label_3
_geom_torsion_atom_site_label_4
_geom_torsion
N1 Cr1 N3 C32 175.65(19)
N2 Cr1 N3 C32 -65.7(2)
N4 Cr1 N3 C32 59.4(2)
N1 Cr1 N3 C31 -5.6(3)
N2 Cr1 N3 C31 113.1(2)
N4 Cr1 N3 C31 -121.8(2)
N1 Cr1 N4 C1 9.1(9)
N3 Cr1 N4 C1 123.3(9)
N2 Cr1 N4 C1 -104.8(9)
N1 Cr1 N2 C22 177.30(18)
N3 Cr1 N2 C22 58.6(2)
N4 Cr1 N2 C22 -66.86(19)
N1 Cr1 N2 C21 -0.3(2)
N3 Cr1 N2 C21 -118.9(2)
N4 Cr1 N2 C21 115.6(2)
C22 N2 C21 C212 -115.1(2)
Cr1 N2 C21 C212 62.5(3)
C22 N2 C21 C211 120.9(3)
Cr1 N2 C21 C211 -61.5(3)
C31 N3 C32 C321 65.4(3)
Cr1 N3 C32 C321 -115.6(3)
C31 N3 C32 C322 -63.3(3)
Cr1 N3 C32 C322 115.7(2)
C32 N3 C31 C312 122.6(3)
Cr1 N3 C31 C312 -56.2(3)
C32 N3 C31 C311 -113.8(3)
Cr1 N3 C31 C311 67.4(3)
C21 N2 C22 C221 -70.8(3)
Cr1 N2 C22 C221 111.2(2)
C21 N2 C22 C222 56.6(3)
Cr1 N2 C22 C222 -121.3(2)
Cr1 N4 C1 S1 -19(19)

loop_
_cod_related_entry_id
_cod_related_entry_database
_cod_related_entry_code
1 ChemSpider 30661201
